data_2009856
loop_
_publ_author_name
'Alyea, Elmer C.'
'Ferguson, George'
'Gallagher, John F.'
'Song, Shuquan'

_publ_contact_author
;
Professor George Ferguson
Department of Chemistry and Biochemistry
University of Guelph
Guelph
Ontario
Canada, N1G 2W1
;
_publ_section_title <i>cis</i>-Tetracarbonylbis[tris(<i>p</i>-fluorophenyl)phosphine]molybdenum(0)
_journal_issue 7
_journal_name_full 'Acta Crystallographica Section C'
_journal_page_first 1084
_journal_page_last 1087
_journal_paper_doi 10.1107/S0108270193014052
_journal_volume 50
_journal_year 1994
_chemical_formula_moiety 'C40 H24 F6 Mo1 O4 P2'
_chemical_formula_sum 'C40 H24 F6 Mo O4 P2'
_chemical_formula_weight 840.50
_chemical_name_systematic
;
 cis-bis(tris(p-fluorophenyl)phosphine)tetracarbonylmolybdenum(0)
;
_space_group_IT_number 15
_symmetry_cell_setting monoclinic
_symmetry_space_group_name_Hall '-C 2yc'
_symmetry_space_group_name_H-M 'C 1 2/c 1'
_audit_creation_method 'from NRCVAX CIF routine'
_cell_angle_alpha 90
_cell_angle_beta 118.591(3)
_cell_angle_gamma 90
_cell_formula_units_Z 4
_cell_length_a 20.4933(10)
_cell_length_b 9.0960(4)
_cell_length_c 22.0321(9)
_cell_measurement_reflns_used 25
_cell_measurement_temperature 293
_cell_measurement_theta_max 18.0
_cell_measurement_theta_min 12.0
_cell_volume 3606.1(3)
_computing_cell_refinement ' Enraf Nonius CAD-4 software (Enraf-Nonius, 1989)'
_computing_data_collection ' Enraf Nonius CAD-4 software (Enraf-Nonius, 1989)'
_computing_data_reduction ' NRCVAX DATRD2 (Gabe, Le Page, Charland, Lee & White, 1989)'
_computing_molecular_graphics 'NRCVAX, PLUTON and ORTEPII (Johnson, 1976)'
_computing_publication_material 'NRCVAX TABLES'
_computing_structure_refinement 'NRCVAX LSTSQ'
_computing_structure_solution 'NRCVAX SOLVER'
_diffrn_ambient_temperature 293
_diffrn_measurement_device 'Enraf-Nonius CAD-4'
_diffrn_measurement_method \w/2\q
_diffrn_radiation_monochromator graphite
_diffrn_radiation_source 'xray tube'
_diffrn_radiation_type 'Molybdenum K\a'
_diffrn_radiation_wavelength 0.7093
_diffrn_reflns_av_R_equivalents 0.010
_diffrn_reflns_limit_h_max 25
_diffrn_reflns_limit_h_min -28
_diffrn_reflns_limit_k_max 12
_diffrn_reflns_limit_k_min 0
_diffrn_reflns_limit_l_max 30
_diffrn_reflns_limit_l_min 0
_diffrn_reflns_number 5359
_diffrn_reflns_theta_max 30.0
_diffrn_reflns_theta_min 2.0
_diffrn_standards_decay_% <1
_diffrn_standards_interval_count 60
_diffrn_standards_number 3
_exptl_absorpt_coefficient_mu 0.51
_exptl_absorpt_correction_T_max 0.889
_exptl_absorpt_correction_T_min 0.844
_exptl_absorpt_correction_type 'empirical \y scans'
_exptl_crystal_colour block
_exptl_crystal_density_diffrn 1.55
_exptl_crystal_description colourless
_exptl_crystal_F_000 1688
_exptl_crystal_size_max 0.75
_exptl_crystal_size_mid 0.60
_exptl_crystal_size_min 0.60
_refine_diff_density_max 0.28
_refine_diff_density_min -0.25
_refine_ls_extinction_coef 45E2(7)
_refine_ls_extinction_method 'Larson (1970)'
_refine_ls_goodness_of_fit_obs 1.32
_refine_ls_hydrogen_treatment refall
_refine_ls_matrix_type full
_refine_ls_number_parameters 289
_refine_ls_number_reflns 4435
_refine_ls_R_factor_all 0.032
_refine_ls_R_factor_obs 0.024
_refine_ls_shift/esd_max <0.009
_refine_ls_structure_factor_coef F
_refine_ls_weighting_details 'w = 1/[\s^2^(F) + 0.0004F^2^]'
_refine_ls_weighting_scheme calc
_refine_ls_wR_factor_all 0.036
_refine_ls_wR_factor_obs 0.035
_reflns_number_observed 4435
_reflns_number_total 5238
_reflns_observed_criterion 'Inet > 3.0\s(Inet)'
_cod_data_source_file cr1098.cif
_cod_data_source_block global
_cod_depositor_comments
;
The following automatic conversions were performed:
'_symmetry_cell_setting' value 'Monoclinic' changed to 'monoclinic'
according to '/home/saulius/struct/CIF-dictionaries/cif_core.dic'
dictionary named 'cif_core.dic' version 2.4.1 from 2010-06-29.

Automatic conversion script
Id: cif_fix_enum 1527 2010-12-29 10:47:43Z saulius 

The following automatic conversions were performed:

'_atom_site_thermal_displace_type' tag value 'Uij' was replaced with
'Uani' value 27 times.

Automatic conversion script
Id: cif_fix_values 1646 2011-03-28 12:23:43Z adriana 

The following automatic conversions were performed:

'_symmetry_cell_setting' value 'Monoclinic' changed to 'monoclinic'
according to /home/saulius/struct/CIF-dictionaries/cif_core.dic
dictionary named 'cif_core.dic' version 2.4.1 from 2010-06-29.

Automatic conversion script
Id: cif_fix_values 1715 2011-07-08 13:25:40Z adriana 

The following automatic conversions were performed:

'_refine_ls_weighting_scheme' value 'w = 1/[\s^2^(F) + 0.0004F^2^]'
was changed to 'calc'. New tag '_refine_ls_weighting_details' was
created. The value of the new tag was set to 'w = 1/[\s^2^(F) +
0.0004F^2^]'.

Automatic conversion script
Id: cif_fix_values 3143 2015-03-26 13:38:13Z robertas 
;
_cod_original_sg_symbol_H-M 'C 2/c'
_cod_original_formula_sum 'C40 H24 F6 Mo1 O4 P2'
_cod_database_code 2009856

loop_
_symmetry_equiv_pos_as_xyz
x,y,z
-x,-y,-z
1/2+x,1/2+y,z
1/2-x,1/2-y,-z
-x,y,1/2-z
x,-y,1/2+z
1/2-x,1/2+y,1/2-z
1/2+x,1/2-y,1/2+z

loop_
_atom_site_aniso_label
_atom_site_aniso_U_11
_atom_site_aniso_U_22
_atom_site_aniso_U_33
_atom_site_aniso_U_12
_atom_site_aniso_U_13
_atom_site_aniso_U_23
_atom_site_aniso_type_symbol
Mo 0.03704(10) 0.02924(9) 0.02597(8) 0.00000 0.02643(13) 0.00000 Mo
P 0.03897(19) 0.03322(18) 0.02982(17) 0.0053(3) 0.0291(3) -0.0006(2) P
F(1) 0.1334(13) 0.1000(11) 0.1272(13) 0.025(2) 0.203(2) 0.091(2) F
F(2) 0.0907(10) 0.0688(8) 0.1066(11) 0.0926(15) 0.0491(18) 0.0118(16) F
F(3) 0.0665(8) 0.1254(14) 0.0770(8) -0.0661(17) 0.0161(13) -0.0767(18) F
O(1) 0.0401(7) 0.1542(18) 0.0492(8) 0.0199(17) 0.0197(12) -0.0036(18) O
O(2) 0.1175(13) 0.0474(8) 0.0707(9) 0.0030(16) 0.0986(18) 0.0387(13) O
C(1) 0.0476(8) 0.0664(11) 0.0328(7) 0.0189(15) 0.0329(13) 0.0038(14) C
C(2) 0.0647(10) 0.0392(8) 0.0411(8) 0.0040(14) 0.0527(15) 0.0051(12) C
C(11) 0.0524(8) 0.0401(8) 0.0392(7) 0.0114(13) 0.0542(13) 0.0041(12) C
C(12) 0.0630(11) 0.0753(13) 0.0418(9) 0.013(2) 0.0591(17) 0.0091(17) C
C(13) 0.0862(16) 0.0946(17) 0.0528(11) 0.042(3) 0.093(2) 0.049(2) C
C(14) 0.0929(16) 0.0588(12) 0.0875(15) 0.035(2) 0.140(3) 0.047(2) C
C(15) 0.0753(14) 0.0588(12) 0.0793(14) -0.016(2) 0.104(2) -0.000(2) C
C(16) 0.0617(11) 0.0650(12) 0.0484(10) -0.0153(17) 0.0640(18) -0.0022(16) C
C(21) 0.0406(7) 0.0386(7) 0.0431(7) 0.0087(12) 0.0351(12) -0.0011(12) C
C(22) 0.0693(12) 0.0517(10) 0.0663(12) 0.0287(17) 0.084(2) 0.0109(18) C
C(23) 0.0686(13) 0.0566(12) 0.0905(16) 0.0351(19) 0.092(3) -0.003(2) C
C(24) 0.0547(11) 0.0470(10) 0.0768(13) 0.0338(16) 0.0345(19) -0.0041(19) C
C(25) 0.0743(13) 0.0584(12) 0.0552(11) 0.048(2) 0.034(2) 0.0248(18) C
C(26) 0.0561(10) 0.0519(10) 0.0461(9) 0.0318(16) 0.0384(15) 0.0121(15) C
C(31) 0.0438(7) 0.0394(7) 0.0331(6) 0.0016(12) 0.0295(12) -0.0117(11) C
C(32) 0.0551(10) 0.0416(9) 0.0557(10) -0.0007(15) 0.0438(16) -0.0148(15) C
C(33) 0.0667(13) 0.0522(11) 0.0762(14) -0.033(2) 0.060(2) -0.049(2) C
C(34) 0.0506(10) 0.0818(14) 0.0532(10) -0.0316(19) 0.0320(17) -0.053(2) C
C(35) 0.0482(10) 0.0769(14) 0.0407(9) 0.0131(19) 0.0167(15) -0.0087(18) C
C(36) 0.0488(9) 0.0477(9) 0.0365(7) 0.0090(14) 0.0242(13) -0.0059(13) C

loop_
_atom_site_label
_atom_site_fract_x
_atom_site_fract_y
_atom_site_fract_z
_atom_site_U_iso_or_equiv
_atom_site_thermal_displace_type
_atom_site_calc_flag
_atom_site_refinement_flags
_atom_site_type_symbol
Mo 0.5 0.319868(17) 0.25 0.03152(11) Uani . S Mo
P 0.51708(2) 0.15282(4) 0.164886(18) 0.0348(2) Uani . . P
F(1) 0.65196(10) 0.50311(18) 0.02554(9) 0.1041(14) Uani . . F
F(2) 0.71386(9) -0.37021(17) 0.26335(8) 0.0981(11) Uani . . F
F(3) 0.23567(8) -0.0856(2) -0.06095(8) 0.1006(11) Uani . . F
O(1) 0.32460(8) 0.2992(3) 0.16227(8) 0.0859(13) Uani . . O
O(2) 0.49865(10) 0.58327(16) 0.15836(8) 0.0768(12) Uani . . O
C(1) 0.38758(10) 0.3088(2) 0.19316(8) 0.0501(10) Uani . . C
C(2) 0.50151(10) 0.48325(18) 0.19083(8) 0.0479(10) Uani . . C
C(11) 0.55675(9) 0.25506(17) 0.11819(8) 0.0418(9) Uani . . C
C(12) 0.52324(12) 0.2677(3) 0.04704(9) 0.0581(12) Uani . . C
C(13) 0.55499(15) 0.3523(3) 0.01574(12) 0.0724(16) Uani . . C
C(14) 0.62087(14) 0.4211(2) 0.05664(13) 0.0686(16) Uani . . C
C(15) 0.65694(13) 0.4091(3) 0.12630(13) 0.0649(15) Uani . . C
C(16) 0.62419(12) 0.3264(2) 0.15732(10) 0.0560(11) Uani . . C
C(21) 0.57960(8) -0.00590(17) 0.19531(8) 0.0418(8) Uani . . C
C(22) 0.60990(12) -0.0665(2) 0.15633(11) 0.0585(12) Uani . . C
C(23) 0.65562(13) -0.1891(2) 0.17923(14) 0.0686(15) Uani . . C
C(24) 0.66961(11) -0.2494(2) 0.24092(12) 0.0654(12) Uani . . C
C(25) 0.64166(13) -0.1947(2) 0.28114(12) 0.0684(14) Uani . . C
C(26) 0.59677(10) -0.0701(2) 0.25786(9) 0.0535(10) Uani . . C
C(31) 0.43156(8) 0.07484(17) 0.09515(7) 0.0403(8) Uani . . C
C(32) 0.41838(11) -0.0752(2) 0.08740(10) 0.0527(11) Uani . . C
C(33) 0.35124(13) -0.1293(3) 0.03549(12) 0.0668(15) Uani . . C
C(34) 0.30030(11) -0.0316(3) -0.00902(10) 0.0655(13) Uani . . C
C(35) 0.31102(11) 0.1168(3) -0.00328(10) 0.0606(12) Uani . . C
C(36) 0.37631(10) 0.1701(2) 0.05020(8) 0.0478(9) Uani . . C
H(12) 0.4770(14) 0.224(3) 0.0207(13) 0.079(7) Uiso . . H
H(13) 0.5325(15) 0.360(3) -0.0280(14) 0.079(8) Uiso . . H
H(15) 0.7007(13) 0.456(3) 0.1523(12) 0.076(7) Uiso . . H
H(16) 0.6476(14) 0.319(3) 0.2054(14) 0.081(8) Uiso . . H
H(22) 0.6003(12) -0.021(3) 0.1155(12) 0.068(6) Uiso . . H
H(23) 0.6768(14) -0.228(3) 0.1512(14) 0.095(9) Uiso . . H
H(25) 0.6547(15) -0.236(4) 0.3218(16) 0.100(9) Uiso . . H
H(26) 0.5750(12) -0.025(3) 0.2850(10) 0.067(6) Uiso . . H
H(32) 0.4542(12) -0.140(3) 0.1179(11) 0.058(6) Uiso . . H
H(33) 0.3440(12) -0.220(3) 0.0345(12) 0.072(7) Uiso . . H
H(35) 0.2783(17) 0.174(3) -0.0318(15) 0.096(10) Uiso . . H
H(36) 0.3846(10) 0.277(2) 0.0544(10) 0.046(5) Uiso . . H

loop_
_atom_type_symbol
_atom_type_scat_dispersion_real
_atom_type_scat_dispersion_imag
_atom_type_scat_source
C 0.002 0.002 'IntTabIV Table 2.2B'
H 0.000 0.000 'IntTabIV Table 2.2B'
O 0.008 0.006 'IntTabIV Table 2.2B'
F 0.014 0.010 'IntTabIV Table 2.2B'
P 0.090 0.095 'IntTabIV Table 2.2B'
Mo -1.825 0.688 'IntTabIV Table 2.2B'

loop_
_geom_angle_atom_site_label_1
_geom_angle_atom_site_label_2
_geom_angle_atom_site_label_3
_geom_angle_site_symmetry_3
_geom_angle
_geom_angle_publ_flag
P Mo P 5_655 107.330(10) yes
P Mo C(1) . 91.79(5) yes
P Mo C(1) 5_655 84.83(5) yes
P Mo C(2) . 85.01(5) yes
P Mo C(2) 5_655 166.76(5) yes
C(1) Mo C(1) 5_655 174.31(8) yes
C(1) Mo C(2) . 90.11(7) yes
C(1) Mo C(2) 5_655 94.15(7) yes
C(2) Mo C(2) 5_655 83.17(7) yes
Mo P C(11) . 111.16(5) yes
Mo P C(21) . 121.06(5) yes
Mo P C(31) . 115.59(5) yes
C(11) P C(21) . 100.62(7) yes
C(11) P C(31) . 103.18(7) yes
C(21) P C(31) . 102.87(7) yes
Mo C(1) O(1) . 178.13(18) yes
Mo C(2) O(2) . 174.36(16) yes
P C(11) C(12) . 124.29(14) yes
P C(11) C(16) . 117.59(12) yes
C(12) C(11) C(16) . 118.10(17) no
C(11) C(12) C(13) . 120.9(2) no
C(12) C(13) C(14) . 118.5(2) no
F(1) C(14) C(13) . 118.2(2) no
F(1) C(14) C(15) . 118.9(2) no
C(13) C(14) C(15) . 122.91(19) no
C(14) C(15) C(16) . 118.2(2) no
C(11) C(16) C(15) . 121.29(19) no
P C(21) C(22) . 121.78(13) yes
P C(21) C(26) . 119.93(12) yes
C(22) C(21) C(26) . 118.27(16) no
C(21) C(22) C(23) . 121.1(2) no
C(22) C(23) C(24) . 118.0(2) no
F(2) C(24) C(23) . 118.3(2) no
F(2) C(24) C(25) . 118.4(2) no
C(23) C(24) C(25) . 123.35(18) no
C(24) C(25) C(26) . 117.9(2) no
C(21) C(26) C(25) . 121.33(19) no
P C(31) C(32) . 122.43(13) yes
P C(31) C(36) . 118.77(12) yes
C(32) C(31) C(36) . 118.73(15) no
C(31) C(32) C(33) . 120.48(19) no
C(32) C(33) C(34) . 118.4(2) no
F(3) C(34) C(33) . 118.1(2) no
F(3) C(34) C(35) . 118.9(2) no
C(33) C(34) C(35) . 122.97(17) no
C(34) C(35) C(36) . 118.31(19) no
C(31) C(36) C(35) . 120.97(18) no
C(11) C(12) H(12) . 118.5(15) no
C(13) C(12) H(12) . 120.4(15) no
C(12) C(13) H(13) . 118.8(18) no
C(14) C(13) H(13) . 122.7(18) no
C(14) C(15) H(15) . 121.2(15) no
C(16) C(15) H(15) . 120.5(15) no
C(11) C(16) H(16) . 119.1(15) no
C(15) C(16) H(16) . 119.6(15) no
C(21) C(22) H(22) . 118.4(14) no
C(23) C(22) H(22) . 120.4(14) no
C(22) C(23) H(23) . 119.1(17) no
C(24) C(23) H(23) . 122.9(17) no
C(24) C(25) H(25) . 119.3(19) no
C(26) C(25) H(25) . 122.7(19) no
C(21) C(26) H(26) . 117.2(12) no
C(25) C(26) H(26) . 121.4(12) no
C(31) C(32) H(32) . 119.7(13) no
C(33) C(32) H(32) . 119.8(13) no
C(32) C(33) H(33) . 117.7(16) no
C(34) C(33) H(33) . 123.9(16) no
C(34) C(35) H(35) . 120.2(18) no
C(36) C(35) H(35) . 121.5(18) no
C(31) C(36) H(36) . 120.2(11) no
C(35) C(36) H(36) . 118.7(11) no

loop_
_geom_bond_atom_site_label_1
_geom_bond_atom_site_label_2
_geom_bond_site_symmetry_1
_geom_bond_site_symmetry_2
_geom_bond_distance
_geom_bond_publ_flag
Mo P . . 2.5644(4) yes
Mo C(1) . . 2.0310(18) yes
Mo C(2) . . 1.9869(16) yes
P C(11) . . 1.8398(16) yes
P C(21) . . 1.8312(15) yes
P C(31) . . 1.8326(15) yes
F(1) C(14) . . 1.360(2) yes
F(2) C(24) . . 1.358(2) yes
F(3) C(34) . . 1.362(2) yes
O(1) C(1) . . 1.138(2) yes
O(2) C(2) . . 1.141(2) yes
C(11) C(12) . . 1.383(2) no
C(11) C(16) . . 1.391(3) no
C(12) C(13) . . 1.386(3) no
C(13) C(14) . . 1.364(4) no
C(14) C(15) . . 1.352(3) no
C(15) C(16) . . 1.386(3) no
C(21) C(22) . . 1.392(2) no
C(21) C(26) . . 1.378(2) no
C(22) C(23) . . 1.387(3) no
C(23) C(24) . . 1.363(4) no
C(24) C(25) . . 1.359(4) no
C(25) C(26) . . 1.394(3) no
C(31) C(32) . . 1.385(2) no
C(31) C(36) . . 1.393(2) no
C(32) C(33) . . 1.392(3) no
C(33) C(34) . . 1.364(4) no
C(34) C(35) . . 1.363(3) no
C(35) C(36) . . 1.380(3) no
C(12) H(12) . . 0.93(3) no
C(13) H(13) . . 0.85(3) no
C(15) H(15) . . 0.91(2) no
C(16) H(16) . . 0.93(3) no
C(22) H(22) . . 0.92(2) no
C(23) H(23) . . 0.97(3) no
C(25) H(25) . . 0.88(3) no
C(26) H(26) . . 0.99(2) no
C(32) H(32) . . 0.93(2) no
C(33) H(33) . . 0.83(3) no
C(35) H(35) . . 0.84(3) no
C(36) H(36) . . 0.98(2) no

loop_
_geom_torsion_atom_site_label_1
_geom_torsion_atom_site_label_2
_geom_torsion_atom_site_label_3
_geom_torsion_atom_site_label_4
_geom_torsion_site_symmetry_1
_geom_torsion_site_symmetry_3
_geom_torsion_site_symmetry_4
_geom_torsion
_geom_torsion_publ_flag
C1 Mo P C11 . . . 111.60(10) no
C1 Mo P C21 . . . -130.80(10) no
C1 Mo P C31 . . . -5.50(10) no
C2 Mo P C11 . . . 21.70(10) no
C2 Mo P C21 . . . 139.30(10) no
C2 Mo P C31 . . . -95.50(10) no
P Mo P C11 5_655 . . -163.2000 no
P Mo P C21 5_655 . . -45.6000 no
P Mo P C31 5_655 . . 79.6000 no
C1 Mo P C11 5_655 . . -73.00(10) no
C1 Mo P C21 5_655 . . 44.70(10) no
C1 Mo P C31 5_655 . . 169.90(10) no
C2 Mo P C11 5_655 . . -5.10(10) no
C2 Mo P C21 5_655 . . 112.50(10) no
C2 Mo P C31 5_655 . . -122.20(10) no
P Mo C1 O1 . . . 87.70(10) no
C2 Mo C1 O1 . . . 172.7(2) no
P Mo C1 O1 5_655 . . -19.60(10) no
C1 Mo C1 O1 5_655 . . 34.20(10) no
C2 Mo C1 O1 5_655 . . -104.20(10) no
P Mo C2 O2 . . . 150.00(10) no
C1 Mo C2 O2 . . . 58.20(10) no
P Mo C2 O2 5_655 . . -9.10(10) no
C1 Mo C2 O2 5_655 . . -125.60(10) no
C2 Mo C2 O2 5_655 . . -36.00(10) no
P Mo P C11 . 5_655 5_655 -163.2000 no
P Mo P C21 . 5_655 5_655 -45.6000 no
P Mo P C31 . 5_655 5_655 79.6000 no
C1 Mo P C11 . 5_655 5_655 -73.00(10) no
C1 Mo P C21 . 5_655 5_655 44.70(10) no
C1 Mo P C31 . 5_655 5_655 169.90(10) no
C2 Mo P C11 . 5_655 5_655 -5.10(10) no
C2 Mo P C21 . 5_655 5_655 112.50(10) no
C2 Mo P C31 . 5_655 5_655 -122.20(10) no
C1 Mo P C11 5_655 5_655 5_655 111.60(10) no
C1 Mo P C21 5_655 5_655 5_655 -130.80(10) no
C1 Mo P C31 5_655 5_655 5_655 -5.50(10) no
C2 Mo P C11 5_655 5_655 5_655 21.70(10) no
C2 Mo P C21 5_655 5_655 5_655 139.30(10) no
C2 Mo P C31 5_655 5_655 5_655 -95.50(10) no
P Mo C1 O1 . 5_655 5_655 -19.60(10) no
C1 Mo C1 O1 . 5_655 5_655 34.20(10) no
C2 Mo C1 O1 . 5_655 5_655 -104.20(10) no
P Mo C1 O1 5_655 5_655 5_655 87.70(10) no
C2 Mo C1 O1 5_655 5_655 5_655 172.7(2) no
P Mo C2 O2 . 5_655 5_655 -9.10(10) no
C1 Mo C2 O2 . 5_655 5_655 -125.60(10) no
C2 Mo C2 O2 . 5_655 5_655 -36.00(10) no
P Mo C2 O2 5_655 5_655 5_655 150.00(10) no
C1 Mo C2 O2 5_655 5_655 5_655 58.20(10) no
Mo P C11 C12 . . . -122.00(10) no
Mo P C11 C16 . . . 56.70(10) no
C21 P C11 C12 . . . 108.50(10) no
C21 P C11 C16 . . . -72.80(10) no
C31 P C11 C12 . . . 2.50(10) no
C31 P C11 C16 . . . -178.80(10) no
Mo P C21 C22 . . . -157.20(10) no
Mo P C21 C26 . . . 23.90(10) no
C11 P C21 C22 . . . -34.40(10) no
C11 P C21 C26 . . . 146.70(10) no
C31 P C21 C22 . . . 71.90(10) no
C31 P C21 C26 . . . -107.00(10) no
Mo P C31 C32 . . . -117.80(10) no
Mo P C31 C36 . . . 59.10(10) no
C11 P C31 C32 . . . 120.60(10) no
C11 P C31 C36 . . . -62.40(10) no
C21 P C31 C32 . . . 16.30(10) no
C21 P C31 C36 . . . -166.70(10) no
P C11 C12 C13 . . . 177.0(2) no
C16 C11 C12 C13 . . . -1.70(10) no
P C11 C16 C15 . . . -178.3(2) no
C12 C11 C16 C15 . . . 0.50(10) no
C11 C12 C13 C14 . . . 1.10(10) no
C12 C13 C14 F1 . . . 179.6(3) no
C12 C13 C14 C15 . . . 0.70(10) no
F1 C14 C15 C16 . . . 179.3(3) no
C13 C14 C15 C16 . . . -1.90(10) no
C14 C15 C16 C11 . . . 1.20(10) no
P C21 C22 C23 . . . -178.3(2) no
C26 C21 C22 C23 . . . 0.60(10) no
P C21 C26 C25 . . . 177.3(2) no
C22 C21 C26 C25 . . . -1.70(10) no
C21 C22 C23 C24 . . . 0.50(10) no
C22 C23 C24 F2 . . . 179.5(2) no
C22 C23 C24 C25 . . . -0.60(10) no
F2 C24 C25 C26 . . . 179.5(2) no
C23 C24 C25 C26 . . . -0.40(10) no
C24 C25 C26 C21 . . . 1.50(10) no
P C31 C32 C33 . . . 177.2(2) no
C36 C31 C32 C33 . . . 0.20(10) no
P C31 C36 C35 . . . 179.7(2) no
C32 C31 C36 C35 . . . -3.20(10) no
C31 C32 C33 C34 . . . 2.60(10) no
C32 C33 C34 F3 . . . 178.1(2) no
C32 C33 C34 C35 . . . -2.60(10) no
F3 C34 C35 C36 . . . 179.1(2) no
C33 C34 C35 C36 . . . -0.30(10) no
C34 C35 C36 C31 . . . 3.20(10) no
